data_7028723
loop_
_publ_author_name
'Cozzolino, Anthony F.'
'Silvia, Jared S.'
'Lopez, Nazario'
'Cummins, Christopher C.'

_publ_section_title
;
 Experimental and computational studies on the formation of cyanate from
 early metal terminal nitrido ligands and carbon monoxide.
;
_journal_issue 12
_journal_name_full 'Dalton transactions (Cambridge, England : 2003)'
_journal_page_first 4639
_journal_page_last 4652
_journal_paper_doi 10.1039/c3dt52738g
_journal_volume 43
_journal_year 2014
_chemical_formula_moiety 'C26 H42 Mo N8'
_chemical_formula_sum 'C26 H42 Mo N8'
_chemical_formula_weight 562.62
_chemical_name_common bis(2-dimethylamino-5-methylphenyl(tertbutyl)amido)-nitrido-molybdenum-azide
_chemical_name_systematic
; 
bis(2-dimethylamino-5-methylphenyl(tertbutyl)amido)-nitrido-molybdenum-azide
;
_chemical_properties_physical air-sensitive
_space_group_IT_number 14
_symmetry_cell_setting monoclinic
_symmetry_space_group_name_Hall '-P 2yn'
_symmetry_space_group_name_H-M 'P 1 21/n 1'
_atom_sites_solution_hydrogens geom
_atom_sites_solution_primary direct
_atom_sites_solution_secondary difmap
_audit_creation_method SHELXL-97
_cell_angle_alpha 90.00
_cell_angle_beta 101.9610(10)
_cell_angle_gamma 90.00
_cell_formula_units_Z 4
_cell_length_a 9.3180(6)
_cell_length_b 18.5930(12)
_cell_length_c 16.0487(11)
_cell_measurement_reflns_used 9939
_cell_measurement_temperature 100(2)
_cell_measurement_theta_max 31.5095
_cell_measurement_theta_min 2.1895
_cell_volume 2720.1(3)
_computing_cell_refinement 'SAINT 7.46A (Bruker-AXS, 2008)'
_computing_data_collection 'APEX2 3.0 (Bruker-AXS, 2008)'
_computing_data_reduction 'SAINT 7.46A (Bruker-AXS, 2008)'
_computing_molecular_graphics 'WINGX (Farrugia, 1999)'
_computing_publication_material 'WINGX (Farrugia, 1999)'
_computing_structure_refinement 'SHELXL-97 (Sheldrick, 1997)'
_computing_structure_solution 'SHELXS-97 (Sheldrick, 2008)'
_diffrn_ambient_temperature 100(2)
_diffrn_detector_area_resol_mean 8.3
_diffrn_measured_fraction_theta_full 1.000
_diffrn_measured_fraction_theta_max 1.000
_diffrn_measurement_device_type 'Bruker Smart APEX CCD'
_diffrn_measurement_method 'phi and omega scans'
_diffrn_radiation_monochromator graphite
_diffrn_radiation_source 'fine-focus sealed tube'
_diffrn_radiation_type MoK\a
_diffrn_radiation_wavelength 0.71073
_diffrn_reflns_av_R_equivalents 0.0460
_diffrn_reflns_av_unetI/netI 0.0240
_diffrn_reflns_limit_h_max 13
_diffrn_reflns_limit_h_min -13
_diffrn_reflns_limit_k_max 26
_diffrn_reflns_limit_k_min -26
_diffrn_reflns_limit_l_max 22
_diffrn_reflns_limit_l_min -22
_diffrn_reflns_number 76191
_diffrn_reflns_theta_full 30.52
_diffrn_reflns_theta_max 30.52
_diffrn_reflns_theta_min 1.70
_exptl_absorpt_coefficient_mu 0.512
_exptl_absorpt_correction_T_max 0.9506
_exptl_absorpt_correction_T_min 0.8615
_exptl_absorpt_correction_type multi-scan
_exptl_absorpt_process_details 'SADABS (Sheldrick, 2008)'
_exptl_crystal_colour red
_exptl_crystal_density_diffrn 1.374
_exptl_crystal_density_method 'not measured'
_exptl_crystal_description prism
_exptl_crystal_F_000 1184
_exptl_crystal_recrystallization_method 'THF and diethyl ether'
_exptl_crystal_size_max 0.30
_exptl_crystal_size_mid 0.20
_exptl_crystal_size_min 0.10
_refine_diff_density_max 0.763
_refine_diff_density_min -0.723
_refine_diff_density_rms 0.072
_refine_ls_extinction_method none
_refine_ls_goodness_of_fit_ref 0.918
_refine_ls_hydrogen_treatment noref
_refine_ls_matrix_type full
_refine_ls_number_parameters 328
_refine_ls_number_reflns 8311
_refine_ls_number_restraints 0
_refine_ls_restrained_S_all 0.918
_refine_ls_R_factor_all 0.0364
_refine_ls_R_factor_gt 0.0280
_refine_ls_shift/su_max 0.002
_refine_ls_shift/su_mean 0.000
_refine_ls_structure_factor_coef Fsqd
_refine_ls_weighting_details 'calc w=1/[\s^2^(Fo^2^)+(0.1000P)^2^+0.0000P] where P=(Fo^2^+2Fc^2^)/3'
_refine_ls_weighting_scheme calc
_refine_ls_wR_factor_gt 0.0998
_refine_ls_wR_factor_ref 0.1135
_reflns_number_gt 7112
_reflns_number_total 8311
_reflns_threshold_expression >2\s(I)
_cod_data_source_file c3dt52738g.txt
_cod_data_source_block Cmpd_11
_cod_original_sg_symbol_H-M 'P 21/n'
_cod_database_code 7028723

loop_
_symmetry_equiv_pos_as_xyz
'x, y, z'
'-x+1/2, y+1/2, -z+1/2'
'-x, -y, -z'
'x-1/2, -y-1/2, z-1/2'

loop_
_atom_site_label
_atom_site_type_symbol
_atom_site_fract_x
_atom_site_fract_y
_atom_site_fract_z
_atom_site_U_iso_or_equiv
_atom_site_adp_type
_atom_site_occupancy
_atom_site_symmetry_multiplicity
_atom_site_calc_flag
_atom_site_refinement_flags
Mo1 Mo 0.950850(13) 0.163140(6) 0.729540(8) 0.01286(6) Uani 1 1 d .
N1 N 0.77708(15) 0.14458(8) 0.73054(9) 0.0187(3) Uani 1 1 d .
N2 N 0.90175(16) 0.26672(7) 0.67629(9) 0.0212(3) Uani 1 1 d .
N21 N 0.78012(16) 0.29272(7) 0.66617(9) 0.0206(3) Uani 1 1 d .
N211 N 0.66817(19) 0.32085(9) 0.65651(10) 0.0264(3) Uani 1 1 d .
N3 N 1.01817(14) 0.19441(7) 0.85107(8) 0.0143(2) Uani 1 1 d .
C31 C 1.16819(17) 0.17675(8) 0.88254(10) 0.0153(3) Uani 1 1 d .
C32 C 1.27148(17) 0.19191(8) 0.83195(10) 0.0173(3) Uani 1 1 d .
C33 C 1.41546(19) 0.16691(8) 0.85721(12) 0.0210(3) Uani 1 1 d .
H33 H 1.4848 0.1769 0.8230 0.025 Uiso 1 1 calc R
C34 C 1.45824(17) 0.12755(9) 0.93182(11) 0.0215(3) Uani 1 1 d .
H34 H 1.5563 0.1105 0.9475 0.026 Uiso 1 1 calc R
C35 C 1.35999(17) 0.11273(8) 0.98383(10) 0.0185(3) Uani 1 1 d .
C36 C 1.21569(16) 0.13769(8) 0.95814(10) 0.0165(3) Uani 1 1 d .
H36 H 1.1474 0.1278 0.9932 0.020 Uiso 1 1 calc R
N321 N 1.22052(15) 0.23187(7) 0.75427(9) 0.0188(3) Uani 1 1 d .
C321 C 1.3227(2) 0.23059(10) 0.69521(11) 0.0253(4) Uani 1 1 d .
H32A H 1.4119 0.2573 0.7203 0.038 Uiso 1 1 calc R
H32B H 1.2758 0.2530 0.6411 0.038 Uiso 1 1 calc R
H32C H 1.3482 0.1807 0.6850 0.038 Uiso 1 1 calc R
C322 C 1.1949(2) 0.30806(9) 0.77435(12) 0.0243(3) Uani 1 1 d .
H32D H 1.1305 0.3102 0.8154 0.036 Uiso 1 1 calc R
H32E H 1.1484 0.3333 0.7221 0.036 Uiso 1 1 calc R
H32F H 1.2888 0.3311 0.7988 0.036 Uiso 1 1 calc R
C351 C 1.40614(19) 0.06895(9) 1.06389(11) 0.0244(3) Uani 1 1 d .
H35A H 1.4996 0.0450 1.0632 0.037 Uiso 1 1 calc R
H35B H 1.3310 0.0327 1.0669 0.037 Uiso 1 1 calc R
H35C H 1.4178 0.1007 1.1136 0.037 Uiso 1 1 calc R
C37 C 0.93008(16) 0.22601(8) 0.91111(10) 0.0167(3) Uani 1 1 d .
C371 C 1.02632(18) 0.27348(9) 0.97873(11) 0.0221(3) Uani 1 1 d .
H37A H 1.0994 0.2435 1.0158 0.033 Uiso 1 1 calc R
H37B H 0.9647 0.2975 1.0129 0.033 Uiso 1 1 calc R
H37C H 1.0763 0.3097 0.9506 0.033 Uiso 1 1 calc R
C372 C 0.8529(2) 0.16765(9) 0.95313(12) 0.0224(3) Uani 1 1 d .
H37D H 0.7946 0.1371 0.9090 0.034 Uiso 1 1 calc R
H37E H 0.7885 0.1903 0.9866 0.034 Uiso 1 1 calc R
H37F H 0.9265 0.1382 0.9907 0.034 Uiso 1 1 calc R
C373 C 0.81062(18) 0.27535(9) 0.85998(11) 0.0226(3) Uani 1 1 d .
H37G H 0.8567 0.3125 0.8310 0.034 Uiso 1 1 calc R
H37H H 0.7558 0.2982 0.8988 0.034 Uiso 1 1 calc R
H37I H 0.7434 0.2468 0.8176 0.034 Uiso 1 1 calc R
N4 N 1.05101(13) 0.06535(6) 0.73645(8) 0.0133(2) Uani 1 1 d .
C41 C 1.14997(16) 0.06275(8) 0.68040(10) 0.0147(3) Uani 1 1 d .
C42 C 1.10681(17) 0.09767(8) 0.60150(10) 0.0161(3) Uani 1 1 d .
C43 C 1.19544(18) 0.09616(9) 0.54167(10) 0.0207(3) Uani 1 1 d .
H43 H 1.1637 0.1188 0.4879 0.025 Uiso 1 1 calc R
C44 C 1.33092(19) 0.06143(9) 0.56055(11) 0.0226(3) Uani 1 1 d .
H44 H 1.3905 0.0601 0.5192 0.027 Uiso 1 1 calc R
C45 C 1.37956(18) 0.02888(9) 0.63892(11) 0.0216(3) Uani 1 1 d .
C46 C 1.28932(17) 0.03017(8) 0.69806(10) 0.0183(3) Uani 1 1 d .
H46 H 1.3229 0.0083 0.7521 0.022 Uiso 1 1 calc R
N421 N 0.96582(15) 0.13562(7) 0.58777(8) 0.0167(2) Uani 1 1 d .
C421 C 0.84536(18) 0.08534(9) 0.54919(11) 0.0221(3) Uani 1 1 d .
H42A H 0.8557 0.0723 0.4915 0.033 Uiso 1 1 calc R
H42B H 0.7504 0.1088 0.5465 0.033 Uiso 1 1 calc R
H42C H 0.8509 0.0418 0.5842 0.033 Uiso 1 1 calc R
C422 C 0.9609(2) 0.19741(9) 0.52779(11) 0.0240(3) Uani 1 1 d .
H42D H 1.0457 0.2288 0.5476 0.036 Uiso 1 1 calc R
H42E H 0.8703 0.2248 0.5256 0.036 Uiso 1 1 calc R
H42F H 0.9636 0.1793 0.4708 0.036 Uiso 1 1 calc R
C451 C 1.5287(2) -0.00616(11) 0.66192(13) 0.0307(4) Uani 1 1 d .
H45A H 1.5442 -0.0250 0.7201 0.046 Uiso 1 1 calc R
H45B H 1.6047 0.0295 0.6583 0.046 Uiso 1 1 calc R
H45C H 1.5342 -0.0457 0.6223 0.046 Uiso 1 1 calc R
C47 C 1.01749(17) -0.00447(8) 0.77642(10) 0.0155(3) Uani 1 1 d .
C471 C 0.9016(2) 0.00898(9) 0.82946(12) 0.0236(3) Uani 1 1 d .
H47A H 0.9408 0.0422 0.8760 0.035 Uiso 1 1 calc R
H47B H 0.8757 -0.0367 0.8531 0.035 Uiso 1 1 calc R
H47C H 0.8139 0.0300 0.7933 0.035 Uiso 1 1 calc R
C472 C 1.15192(19) -0.03564(9) 0.83860(11) 0.0218(3) Uani 1 1 d .
H47D H 1.2180 -0.0583 0.8062 0.033 Uiso 1 1 calc R
H47E H 1.1193 -0.0716 0.8753 0.033 Uiso 1 1 calc R
H47F H 1.2038 0.0032 0.8738 0.033 Uiso 1 1 calc R
C473 C 0.95998(18) -0.06033(9) 0.70705(11) 0.0206(3) Uani 1 1 d .
H47G H 0.8625 -0.0459 0.6757 0.031 Uiso 1 1 calc R
H47H H 0.9535 -0.1074 0.7335 0.031 Uiso 1 1 calc R
H47I H 1.0272 -0.0634 0.6676 0.031 Uiso 1 1 calc R

loop_
_atom_site_aniso_label
_atom_site_aniso_U_11
_atom_site_aniso_U_22
_atom_site_aniso_U_33
_atom_site_aniso_U_23
_atom_site_aniso_U_13
_atom_site_aniso_U_12
Mo1 0.01392(9) 0.00993(8) 0.01521(9) 0.00037(4) 0.00414(6) 0.00018(4)
N1 0.0170(6) 0.0154(6) 0.0238(7) -0.0009(5) 0.0044(5) 0.0009(5)
N2 0.0260(7) 0.0147(6) 0.0231(7) 0.0030(5) 0.0059(6) 0.0033(5)
N21 0.0303(7) 0.0137(6) 0.0177(7) 0.0003(5) 0.0050(5) 0.0026(5)
N211 0.0321(8) 0.0234(7) 0.0233(8) 0.0029(6) 0.0046(6) 0.0111(6)
N3 0.0138(5) 0.0130(5) 0.0169(6) -0.0006(4) 0.0050(5) -0.0004(4)
C31 0.0128(6) 0.0134(6) 0.0200(7) -0.0040(5) 0.0041(5) -0.0009(5)
C32 0.0184(7) 0.0154(7) 0.0190(7) -0.0029(5) 0.0061(6) -0.0038(5)
C33 0.0160(7) 0.0215(8) 0.0274(9) -0.0037(6) 0.0093(7) -0.0044(5)
C34 0.0143(7) 0.0217(7) 0.0285(9) -0.0052(6) 0.0043(6) -0.0008(6)
C35 0.0172(7) 0.0163(7) 0.0209(7) -0.0032(5) 0.0012(6) 0.0001(5)
C36 0.0161(7) 0.0153(7) 0.0188(7) -0.0027(5) 0.0054(5) -0.0013(5)
N321 0.0203(6) 0.0156(6) 0.0218(7) 0.0001(5) 0.0076(5) -0.0050(5)
C321 0.0261(8) 0.0280(9) 0.0246(9) -0.0001(7) 0.0120(7) -0.0090(7)
C322 0.0295(9) 0.0158(7) 0.0285(9) 0.0004(6) 0.0081(7) -0.0071(6)
C351 0.0254(8) 0.0232(8) 0.0234(8) 0.0001(6) 0.0026(6) 0.0066(6)
C37 0.0153(6) 0.0170(7) 0.0194(7) -0.0017(5) 0.0071(5) 0.0030(5)
C371 0.0246(8) 0.0202(7) 0.0209(8) -0.0057(6) 0.0034(6) 0.0023(6)
C372 0.0215(8) 0.0240(8) 0.0245(9) -0.0008(6) 0.0111(7) 0.0004(6)
C373 0.0211(7) 0.0230(8) 0.0242(8) -0.0043(6) 0.0060(6) 0.0084(6)
N4 0.0148(5) 0.0115(5) 0.0147(6) 0.0010(4) 0.0059(4) 0.0009(4)
C41 0.0153(6) 0.0125(6) 0.0175(7) -0.0010(5) 0.0064(5) -0.0015(5)
C42 0.0186(7) 0.0134(6) 0.0168(7) -0.0018(5) 0.0049(5) -0.0025(5)
C43 0.0270(8) 0.0202(7) 0.0167(7) -0.0018(6) 0.0087(6) -0.0034(6)
C44 0.0252(8) 0.0224(8) 0.0236(8) -0.0053(6) 0.0130(6) -0.0053(6)
C45 0.0188(7) 0.0194(7) 0.0283(9) -0.0047(6) 0.0093(6) -0.0026(6)
C46 0.0166(7) 0.0190(7) 0.0204(7) 0.0002(6) 0.0060(6) -0.0002(6)
N421 0.0199(6) 0.0135(6) 0.0168(6) 0.0010(5) 0.0041(5) -0.0015(5)
C421 0.0226(7) 0.0198(7) 0.0216(8) -0.0010(6) -0.0005(6) -0.0020(6)
C422 0.0341(9) 0.0197(7) 0.0183(8) 0.0068(6) 0.0057(7) 0.0015(7)
C451 0.0213(8) 0.0368(10) 0.0365(10) -0.0021(8) 0.0122(8) 0.0049(7)
C47 0.0182(6) 0.0113(6) 0.0185(7) 0.0025(5) 0.0069(5) 0.0016(5)
C471 0.0277(8) 0.0164(7) 0.0316(9) 0.0044(6) 0.0173(7) 0.0023(6)
C472 0.0238(8) 0.0204(7) 0.0211(8) 0.0057(6) 0.0043(6) 0.0034(6)
C473 0.0249(8) 0.0144(7) 0.0231(8) -0.0004(6) 0.0063(6) -0.0046(6)

loop_
_atom_type_symbol
_atom_type_description
_atom_type_scat_dispersion_real
_atom_type_scat_dispersion_imag
_atom_type_scat_source
C C 0.0033 0.0016 'International Tables Vol C Tables 4.2.6.8 and 6.1.1.4'
H H 0.0000 0.0000 'International Tables Vol C Tables 4.2.6.8 and 6.1.1.4'
N N 0.0061 0.0033 'International Tables Vol C Tables 4.2.6.8 and 6.1.1.4'
Mo Mo -1.6832 0.6857 'International Tables Vol C Tables 4.2.6.8 and 6.1.1.4'

loop_
_geom_angle_atom_site_label_1
_geom_angle_atom_site_label_2
_geom_angle_atom_site_label_3
_geom_angle
N1 Mo1 N3 99.20(6)
N1 Mo1 N4 104.53(6)
N3 Mo1 N4 99.11(5)
N1 Mo1 N2 93.64(6)
N3 Mo1 N2 97.27(5)
N4 Mo1 N2 153.14(5)
N1 Mo1 N421 102.52(6)
N3 Mo1 N421 158.28(5)
N4 Mo1 N421 75.01(5)
N2 Mo1 N421 81.92(5)
N21 N2 Mo1 122.31(12)
N211 N21 N2 176.40(18)
C31 N3 C37 119.19(12)
C31 N3 Mo1 111.36(10)
C37 N3 Mo1 129.18(10)
C36 C31 C32 118.05(14)
C36 C31 N3 122.45(14)
C32 C31 N3 119.14(14)
C33 C32 C31 119.66(15)
C33 C32 N321 123.04(14)
C31 C32 N321 117.28(14)
C34 C33 C32 120.78(15)
C34 C33 H33 119.6
C32 C33 H33 119.6
C35 C34 C33 121.03(15)
C35 C34 H34 119.5
C33 C34 H34 119.5
C34 C35 C36 118.01(15)
C34 C35 C351 120.85(14)
C36 C35 C351 121.11(15)
C35 C36 C31 122.46(14)
C35 C36 H36 118.8
C31 C36 H36 118.8
C32 N321 C321 113.93(13)
C32 N321 C322 110.04(13)
C321 N321 C322 108.02(13)
N321 C321 H32A 109.5
N321 C321 H32B 109.5
H32A C321 H32B 109.5
N321 C321 H32C 109.5
H32A C321 H32C 109.5
H32B C321 H32C 109.5
N321 C322 H32D 109.5
N321 C322 H32E 109.5
H32D C322 H32E 109.5
N321 C322 H32F 109.5
H32D C322 H32F 109.5
H32E C322 H32F 109.5
C35 C351 H35A 109.5
C35 C351 H35B 109.5
H35A C351 H35B 109.5
C35 C351 H35C 109.5
H35A C351 H35C 109.5
H35B C351 H35C 109.5
N3 C37 C372 111.85(12)
N3 C37 C371 111.10(12)
C372 C37 C371 110.76(14)
N3 C37 C373 108.68(12)
C372 C37 C373 107.63(13)
C371 C37 C373 106.60(13)
C37 C371 H37A 109.5
C37 C371 H37B 109.5
H37A C371 H37B 109.5
C37 C371 H37C 109.5
H37A C371 H37C 109.5
H37B C371 H37C 109.5
C37 C372 H37D 109.5
C37 C372 H37E 109.5
H37D C372 H37E 109.5
C37 C372 H37F 109.5
H37D C372 H37F 109.5
H37E C372 H37F 109.5
C37 C373 H37G 109.5
C37 C373 H37H 109.5
H37G C373 H37H 109.5
C37 C373 H37I 109.5
H37G C373 H37I 109.5
H37H C373 H37I 109.5
C41 N4 C47 117.38(11)
C41 N4 Mo1 110.33(9)
C47 N4 Mo1 131.18(9)
C42 C41 C46 117.40(13)
C42 C41 N4 116.99(13)
C46 C41 N4 125.58(14)
C43 C42 C41 120.84(14)
C43 C42 N421 123.19(14)
C41 C42 N421 115.96(13)
C42 C43 C44 120.00(15)
C42 C43 H43 120.0
C44 C43 H43 120.0
C45 C44 C43 120.72(15)
C45 C44 H44 119.6
C43 C44 H44 119.6
C44 C45 C46 118.77(15)
C44 C45 C451 121.47(15)
C46 C45 C451 119.75(16)
C45 C46 C41 122.16(15)
C45 C46 H46 118.9
C41 C46 H46 118.9
C42 N421 C421 109.51(12)
C42 N421 C422 111.94(13)
C421 N421 C422 107.13(13)
C42 N421 Mo1 100.90(9)
C421 N421 Mo1 110.20(10)
C422 N421 Mo1 116.98(10)
N421 C421 H42A 109.5
N421 C421 H42B 109.5
H42A C421 H42B 109.5
N421 C421 H42C 109.5
H42A C421 H42C 109.5
H42B C421 H42C 109.5
N421 C422 H42D 109.5
N421 C422 H42E 109.5
H42D C422 H42E 109.5
N421 C422 H42F 109.5
H42D C422 H42F 109.5
H42E C422 H42F 109.5
C45 C451 H45A 109.5
C45 C451 H45B 109.5
H45A C451 H45B 109.5
C45 C451 H45C 109.5
H45A C451 H45C 109.5
H45B C451 H45C 109.5
N4 C47 C471 109.17(12)
N4 C47 C473 110.21(12)
C471 C47 C473 109.50(14)
N4 C47 C472 112.71(13)
C471 C47 C472 105.89(13)
C473 C47 C472 109.23(13)
C47 C471 H47A 109.5
C47 C471 H47B 109.5
H47A C471 H47B 109.5
C47 C471 H47C 109.5
H47A C471 H47C 109.5
H47B C471 H47C 109.5
C47 C472 H47D 109.5
C47 C472 H47E 109.5
H47D C472 H47E 109.5
C47 C472 H47F 109.5
H47D C472 H47F 109.5
H47E C472 H47F 109.5
C47 C473 H47G 109.5
C47 C473 H47H 109.5
H47G C473 H47H 109.5
C47 C473 H47I 109.5
H47G C473 H47I 109.5
H47H C473 H47I 109.5

loop_
_geom_bond_atom_site_label_1
_geom_bond_atom_site_label_2
_geom_bond_distance
Mo1 N1 1.6589(14)
Mo1 N3 2.0071(13)
Mo1 N4 2.0363(12)
Mo1 N2 2.1182(14)
Mo1 N421 2.3643(13)
N2 N21 1.212(2)
N21 N211 1.148(2)
N3 C31 1.423(2)
N3 C37 1.5084(19)
C31 C36 1.404(2)
C31 C32 1.410(2)
C32 C33 1.398(2)
C32 N321 1.444(2)
C33 C34 1.389(3)
C33 H33 0.9500
C34 C35 1.388(2)
C34 H34 0.9500
C35 C36 1.401(2)
C35 C351 1.506(2)
C36 H36 0.9500
N321 C321 1.476(2)
N321 C322 1.483(2)
C321 H32A 0.9800
C321 H32B 0.9800
C321 H32C 0.9800
C322 H32D 0.9800
C322 H32E 0.9800
C322 H32F 0.9800
C351 H35A 0.9800
C351 H35B 0.9800
C351 H35C 0.9800
C37 C372 1.533(2)
C37 C371 1.535(2)
C37 C373 1.541(2)
C371 H37A 0.9800
C371 H37B 0.9800
C371 H37C 0.9800
C372 H37D 0.9800
C372 H37E 0.9800
C372 H37F 0.9800
C373 H37G 0.9800
C373 H37H 0.9800
C373 H37I 0.9800
N4 C41 1.4162(18)
N4 C47 1.5091(19)
C41 C42 1.406(2)
C41 C46 1.407(2)
C42 C43 1.390(2)
C42 N421 1.467(2)
C43 C44 1.394(2)
C43 H43 0.9500
C44 C45 1.385(2)
C44 H44 0.9500
C45 C46 1.393(2)
C45 C451 1.510(2)
C46 H46 0.9500
N421 C421 1.493(2)
N421 C422 1.493(2)
C421 H42A 0.9800
C421 H42B 0.9800
C421 H42C 0.9800
C422 H42D 0.9800
C422 H42E 0.9800
C422 H42F 0.9800
C451 H45A 0.9800
C451 H45B 0.9800
C451 H45C 0.9800
C47 C471 1.528(2)
C47 C473 1.535(2)
C47 C472 1.544(2)
C471 H47A 0.9800
C471 H47B 0.9800
C471 H47C 0.9800
C472 H47D 0.9800
C472 H47E 0.9800
C472 H47F 0.9800
C473 H47G 0.9800
C473 H47H 0.9800
C473 H47I 0.9800
